data_4080573
loop_
_publ_author_name
'Bette, Martin'
'Kluge, Tim'
'Schmidt, J\"urgen'
'Steinborn, Dirk'

_publ_section_title
;
 Diacetylplatinum(II) Complexes with \k2-Coordinated Tris(pyridyl)methanol
 and Tris(pyridyl)methyl Ether Ligands: Structural Insight into the Ligand
 Dynamics in Solution
;
_journal_issue 7
_journal_name_full Organometallics
_journal_page_first 2216
_journal_paper_doi 10.1021/om400091h
_journal_volume 32
_journal_year 2013
_chemical_absolute_configuration ad
_chemical_formula_sum 'C22 H23 N3 O3 Pt'
_chemical_formula_weight 572.52
_chemical_name_systematic
; 
 ? 
;
_space_group_IT_number 19
_symmetry_cell_setting orthorhombic
_symmetry_space_group_name_Hall 'P 2ac 2ab'
_symmetry_space_group_name_H-M 'P 21 21 21'
_atom_sites_solution_hydrogens geom
_atom_sites_solution_primary direct
_atom_sites_solution_secondary difmap
_audit_creation_method SHELXL-97
_cell_angle_alpha 90.00
_cell_angle_beta 90.00
_cell_angle_gamma 90.00
_cell_formula_units_Z 4
_cell_length_a 8.2151(7)
_cell_length_b 13.9315(10)
_cell_length_c 18.5456(17)
_cell_measurement_reflns_used 8000
_cell_measurement_temperature 200(2)
_cell_measurement_theta_max 26
_cell_measurement_theta_min 2.2
_cell_volume 2122.5(3)
_computing_structure_refinement 'SHELXL-97 (Sheldrick, 1997)'
_computing_structure_solution 'SHELXS-97 (Sheldrick, 1990)'
_diffrn_ambient_temperature 200(2)
_diffrn_measured_fraction_theta_full 0.989
_diffrn_measured_fraction_theta_max 0.989
_diffrn_radiation_monochromator graphite
_diffrn_radiation_source 'fine-focus sealed tube'
_diffrn_radiation_type MoK\a
_diffrn_radiation_wavelength 0.71073
_diffrn_reflns_av_R_equivalents 0.0333
_diffrn_reflns_av_sigmaI/netI 0.0290
_diffrn_reflns_limit_h_max 9
_diffrn_reflns_limit_h_min -10
_diffrn_reflns_limit_k_max 16
_diffrn_reflns_limit_k_min -17
_diffrn_reflns_limit_l_max 22
_diffrn_reflns_limit_l_min -22
_diffrn_reflns_number 12293
_diffrn_reflns_theta_full 25.93
_diffrn_reflns_theta_max 25.93
_diffrn_reflns_theta_min 2.64
_exptl_absorpt_coefficient_mu 6.638
_exptl_absorpt_correction_T_max 0.08265
_exptl_absorpt_correction_T_min 0.04545
_exptl_absorpt_correction_type multi-scan
_exptl_absorpt_process_details
'Spek, A.L. (2003). J. Appl. Cryst. 36, 7-13. Spek, A.L. (2009). Acta Cryst. D65, 148-155.'
_exptl_crystal_colour yellow
_exptl_crystal_density_diffrn 1.792
_exptl_crystal_density_method 'not measured'
_exptl_crystal_description block
_exptl_crystal_F_000 1112
_exptl_crystal_size_max 0.45
_exptl_crystal_size_mid 0.38
_exptl_crystal_size_min 0.28
_refine_diff_density_max 1.064
_refine_diff_density_min -0.430
_refine_diff_density_rms 0.104
_refine_ls_abs_structure_details 'Flack H D (1983), Acta Cryst. A39, 876-881'
_refine_ls_abs_structure_Flack 0.012(12)
_refine_ls_extinction_method none
_refine_ls_goodness_of_fit_ref 1.046
_refine_ls_hydrogen_treatment constr
_refine_ls_matrix_type full
_refine_ls_number_parameters 264
_refine_ls_number_reflns 4080
_refine_ls_number_restraints 0
_refine_ls_restrained_S_all 1.046
_refine_ls_R_factor_all 0.0280
_refine_ls_R_factor_gt 0.0250
_refine_ls_shift/su_max 0.001
_refine_ls_shift/su_mean 0.000
_refine_ls_structure_factor_coef Fsqd
_refine_ls_weighting_details 'calc w=1/[\s^2^(Fo^2^)+(0.0368P)^2^+0.0000P] where P=(Fo^2^+2Fc^2^)/3'
_refine_ls_weighting_scheme calc
_refine_ls_wR_factor_gt 0.0562
_refine_ls_wR_factor_ref 0.0570
_reflns_number_gt 3848
_reflns_number_total 4080
_reflns_threshold_expression >2sigma(I)
_cod_data_source_file om400091h_si_002.cif
_cod_data_source_block c:\xray\ipds3814\ipds3814
_cod_original_sg_symbol_H-M P212121
_cod_database_code 4080573

loop_
_symmetry_equiv_pos_as_xyz
'x, y, z'
'-x+1/2, -y, z+1/2'
'x+1/2, -y+1/2, -z'
'-x, y+1/2, -z+1/2'

loop_
_atom_site_label
_atom_site_type_symbol
_atom_site_fract_x
_atom_site_fract_y
_atom_site_fract_z
_atom_site_U_iso_or_equiv
_atom_site_adp_type
_atom_site_occupancy
_atom_site_symmetry_multiplicity
_atom_site_calc_flag
_atom_site_refinement_flags
C1 C 0.2915(12) 0.3712(5) 0.1902(3) 0.0425(15) Uani 1 1 d .
C2 C 0.4501(10) 0.3208(6) 0.1803(5) 0.072(2) Uani 1 1 d .
H2 H 0.5363 0.3681 0.1719 0.087 Uiso 1 1 calc R
H3 H 0.4429 0.2774 0.1388 0.087 Uiso 1 1 calc R
H1 H 0.4754 0.2836 0.2238 0.087 Uiso 1 1 calc R
C3 C 0.2590(12) 0.5733(5) 0.1893(3) 0.0453(16) Uani 1 1 d .
C4 C 0.4107(9) 0.5914(7) 0.1427(4) 0.072(2) Uani 1 1 d .
H4 H 0.5081 0.5713 0.1692 0.087 Uiso 1 1 calc R
H6 H 0.4184 0.6599 0.1313 0.087 Uiso 1 1 calc R
H5 H 0.4021 0.5545 0.0979 0.087 Uiso 1 1 calc R
C5 C 0.1476(9) 0.6441(5) 0.3496(3) 0.0483(16) Uani 1 1 d .
H7 H 0.0905 0.6537 0.3056 0.058 Uiso 1 1 calc R
C6 C 0.1116(10) 0.7026(6) 0.4079(4) 0.063(2) Uani 1 1 d .
H8 H 0.0337 0.7527 0.4038 0.076 Uiso 1 1 calc R
C7 C 0.1921(12) 0.6861(5) 0.4720(4) 0.067(2) Uani 1 1 d .
H9 H 0.1693 0.7246 0.5131 0.080 Uiso 1 1 calc R
C8 C 0.3050(10) 0.6142(4) 0.4760(3) 0.0514(16) Uani 1 1 d .
H10 H 0.3605 0.6020 0.5200 0.062 Uiso 1 1 calc R
C9 C 0.3378(8) 0.5592(4) 0.4157(3) 0.0378(13) Uani 1 1 d .
C10 C 0.4533(6) 0.4739(4) 0.4190(2) 0.0324(10) Uani 1 1 d .
C11 C 0.3478(7) 0.3832(4) 0.4157(3) 0.0292(11) Uani 1 1 d .
C12 C 0.3231(7) 0.3235(4) 0.4742(3) 0.0374(13) Uani 1 1 d .
H11 H 0.3735 0.3375 0.5190 0.045 Uiso 1 1 calc R
C13 C 0.2265(8) 0.2446(4) 0.4675(3) 0.0433(12) Uani 1 1 d .
H12 H 0.2099 0.2033 0.5076 0.052 Uiso 1 1 calc R
C14 C 0.1519(8) 0.2245(5) 0.4013(3) 0.0427(13) Uani 1 1 d .
H13 H 0.0868 0.1688 0.3949 0.051 Uiso 1 1 calc R
C15 C 0.1769(7) 0.2895(4) 0.3454(3) 0.0360(12) Uani 1 1 d .
H14 H 0.1250 0.2776 0.3005 0.043 Uiso 1 1 calc R
C16 C 0.5850(6) 0.4711(5) 0.3591(3) 0.0371(11) Uani 1 1 d .
C17 C 0.6353(7) 0.5525(5) 0.3275(4) 0.0544(19) Uani 1 1 d .
H15 H 0.5852 0.6126 0.3371 0.065 Uiso 1 1 calc R
C18 C 0.7678(10) 0.5435(8) 0.2789(5) 0.105(4) Uani 1 1 d .
H16 H 0.8072 0.5980 0.2534 0.126 Uiso 1 1 calc R
C19 C 0.8391(10) 0.4541(12) 0.2690(5) 0.107(5) Uani 1 1 d .
H17 H 0.9304 0.4472 0.2381 0.128 Uiso 1 1 calc R
C20 C 0.7789(11) 0.3789(9) 0.3031(6) 0.094(3) Uani 1 1 d .
H18 H 0.8261 0.3179 0.2938 0.113 Uiso 1 1 calc R
C21 C 0.6650(9) 0.5341(6) 0.4980(4) 0.0616(17) Uani 1 1 d .
H19 H 0.6373 0.5982 0.4786 0.074 Uiso 1 1 calc R
H20 H 0.7616 0.5099 0.4718 0.074 Uiso 1 1 calc R
C22 C 0.7016(13) 0.5414(7) 0.5755(5) 0.100(3) Uani 1 1 d .
H23 H 0.7930 0.5855 0.5827 0.120 Uiso 1 1 calc R
H22 H 0.7304 0.4778 0.5942 0.120 Uiso 1 1 calc R
H21 H 0.6058 0.5656 0.6011 0.120 Uiso 1 1 calc R
N1 N 0.2606(9) 0.5738(3) 0.3528(2) 0.0366(11) Uani 1 1 d .
N2 N 0.2693(9) 0.3670(3) 0.35154(19) 0.0281(9) Uani 1 1 d .
N3 N 0.6552(7) 0.3836(5) 0.3500(3) 0.0602(16) Uani 1 1 d .
O1 O 0.1733(8) 0.3422(5) 0.1542(3) 0.0829(19) Uani 1 1 d .
O2 O 0.1439(7) 0.6226(5) 0.1796(3) 0.0762(19) Uani 1 1 d .
O3 O 0.5318(4) 0.4703(3) 0.48796(18) 0.0415(8) Uani 1 1 d .
Pt Pt 0.27595(2) 0.472262(15) 0.266288(10) 0.03275(7) Uani 1 1 d .

loop_
_atom_site_aniso_label
_atom_site_aniso_U_11
_atom_site_aniso_U_22
_atom_site_aniso_U_33
_atom_site_aniso_U_23
_atom_site_aniso_U_13
_atom_site_aniso_U_12
C1 0.048(4) 0.047(3) 0.033(2) 0.005(2) -0.007(3) -0.016(3)
C2 0.077(5) 0.062(5) 0.078(5) -0.032(4) 0.001(4) 0.006(4)
C3 0.046(4) 0.054(3) 0.035(3) 0.010(2) -0.002(3) -0.003(4)
C4 0.062(5) 0.091(7) 0.064(4) 0.041(5) 0.010(4) 0.001(5)
C5 0.053(4) 0.043(4) 0.048(3) 0.003(3) -0.009(3) 0.015(3)
C6 0.072(5) 0.049(4) 0.068(4) 0.000(3) -0.007(4) 0.028(4)
C7 0.098(6) 0.049(4) 0.054(4) -0.013(3) -0.004(4) 0.026(4)
C8 0.074(5) 0.040(3) 0.040(3) -0.004(2) -0.009(3) 0.011(3)
C9 0.049(3) 0.033(3) 0.032(2) 0.000(2) -0.007(2) 0.000(2)
C10 0.037(2) 0.027(3) 0.033(2) 0.003(2) -0.0137(18) -0.003(3)
C11 0.030(2) 0.030(3) 0.028(2) 0.0013(19) -0.0023(19) 0.002(2)
C12 0.038(3) 0.039(3) 0.035(3) 0.005(2) -0.006(2) -0.002(2)
C13 0.050(3) 0.038(3) 0.042(3) 0.011(2) -0.001(3) -0.009(3)
C14 0.039(3) 0.038(3) 0.051(3) 0.001(3) 0.004(2) -0.008(3)
C15 0.033(3) 0.040(3) 0.035(3) -0.002(2) -0.002(2) -0.007(2)
C16 0.028(2) 0.042(3) 0.041(3) 0.006(3) -0.0142(18) -0.009(3)
C17 0.031(3) 0.056(5) 0.076(4) 0.036(3) -0.015(3) -0.012(3)
C18 0.055(5) 0.158(10) 0.102(6) 0.092(7) -0.042(5) -0.062(6)
C19 0.034(4) 0.220(16) 0.067(4) 0.004(8) -0.009(4) 0.011(6)
C20 0.035(4) 0.130(9) 0.117(7) -0.047(7) -0.008(5) 0.014(5)
C21 0.069(4) 0.048(4) 0.067(4) 0.009(3) -0.036(3) -0.017(4)
C22 0.107(7) 0.082(7) 0.112(7) -0.006(5) -0.060(6) -0.006(6)
N1 0.043(3) 0.029(2) 0.038(2) 0.0012(18) -0.005(2) 0.007(3)
N2 0.026(2) 0.028(2) 0.0300(18) 0.0008(15) -0.002(2) -0.001(2)
N3 0.034(3) 0.060(4) 0.087(4) -0.011(3) -0.008(3) 0.009(3)
O1 0.078(4) 0.110(5) 0.061(3) -0.031(3) -0.012(3) -0.035(4)
O2 0.059(3) 0.098(5) 0.072(3) 0.040(3) -0.003(3) 0.023(3)
O3 0.049(2) 0.038(2) 0.0371(19) 0.002(2) -0.0199(15) -0.004(2)
Pt 0.02962(9) 0.03862(11) 0.03002(9) 0.00410(9) -0.00505(7) -0.00333(9)

loop_
_atom_type_symbol
_atom_type_description
_atom_type_scat_dispersion_real
_atom_type_scat_dispersion_imag
_atom_type_scat_source
C C 0.0033 0.0016 'International Tables Vol C Tables 4.2.6.8 and 6.1.1.4'
H H 0.0000 0.0000 'International Tables Vol C Tables 4.2.6.8 and 6.1.1.4'
N N 0.0061 0.0033 'International Tables Vol C Tables 4.2.6.8 and 6.1.1.4'
O O 0.0106 0.0060 'International Tables Vol C Tables 4.2.6.8 and 6.1.1.4'
Pt Pt -1.7033 8.3905 'International Tables Vol C Tables 4.2.6.8 and 6.1.1.4'

loop_
_geom_angle_atom_site_label_1
_geom_angle_atom_site_label_2
_geom_angle_atom_site_label_3
_geom_angle
O1 C1 C2 117.6(6)
O1 C1 Pt 123.8(7)
C2 C1 Pt 118.3(5)
C1 C2 H2 109.5
C1 C2 H3 109.5
H2 C2 H3 109.5
C1 C2 H1 109.5
H2 C2 H1 109.5
H3 C2 H1 109.5
O2 C3 C4 117.8(6)
O2 C3 Pt 124.8(6)
C4 C3 Pt 117.3(6)
C3 C4 H4 109.5
C3 C4 H6 109.5
H4 C4 H6 109.5
C3 C4 H5 109.5
H4 C4 H5 109.5
H6 C4 H5 109.5
N1 C5 C6 122.6(6)
N1 C5 H7 118.7
C6 C5 H7 118.7
C7 C6 C5 118.2(6)
C7 C6 H8 120.9
C5 C6 H8 120.9
C8 C7 C6 119.6(6)
C8 C7 H9 120.2
C6 C7 H9 120.2
C7 C8 C9 119.6(6)
C7 C8 H10 120.2
C9 C8 H10 120.2
N1 C9 C8 121.8(6)
N1 C9 C10 116.5(5)
C8 C9 C10 121.5(5)
O3 C10 C9 110.1(4)
O3 C10 C11 105.2(4)
C9 C10 C11 106.8(4)
O3 C10 C16 109.0(4)
C9 C10 C16 115.2(5)
C11 C10 C16 110.2(5)
N2 C11 C12 120.8(5)
N2 C11 C10 115.9(4)
C12 C11 C10 123.2(4)
C13 C12 C11 120.0(5)
C13 C12 H11 120.0
C11 C12 H11 120.0
C12 C13 C14 119.8(5)
C12 C13 H12 120.1
C14 C13 H12 120.1
C15 C14 C13 117.3(5)
C15 C14 H13 121.3
C13 C14 H13 121.3
N2 C15 C14 123.4(5)
N2 C15 H14 118.3
C14 C15 H14 118.3
C17 C16 N3 125.0(6)
C17 C16 C10 120.4(6)
N3 C16 C10 114.1(5)
C16 C17 C18 116.1(7)
C16 C17 H15 122.0
C18 C17 H15 122.0
C19 C18 C17 119.1(7)
C19 C18 H16 120.5
C17 C18 H16 120.5
C20 C19 C18 119.4(8)
C20 C19 H17 120.3
C18 C19 H17 120.3
C19 C20 N3 123.8(10)
C19 C20 H18 118.1
N3 C20 H18 118.1
O3 C21 C22 109.2(6)
O3 C21 H19 109.8
C22 C21 H19 109.8
O3 C21 H20 109.8
C22 C21 H20 109.8
H19 C21 H20 108.3
C21 C22 H23 109.5
C21 C22 H22 109.5
H23 C22 H22 109.5
C21 C22 H21 109.5
H23 C22 H21 109.5
H22 C22 H21 109.5
C9 N1 C5 118.2(5)
C9 N1 Pt 121.5(4)
C5 N1 Pt 119.1(4)
C15 N2 C11 118.6(4)
C15 N2 Pt 120.4(4)
C11 N2 Pt 120.8(4)
C20 N3 C16 116.6(8)
C21 O3 C10 116.2(4)
C1 Pt C3 89.8(2)
C1 Pt N1 176.5(2)
C3 Pt N1 93.7(2)
C1 Pt N2 92.32(19)
C3 Pt N2 174.3(4)
N1 Pt N2 84.15(14)

loop_
_geom_bond_atom_site_label_1
_geom_bond_atom_site_label_2
_geom_bond_distance
C1 O1 1.245(9)
C1 C2 1.491(13)
C1 Pt 1.998(6)
C2 H2 0.9800
C2 H3 0.9800
C2 H1 0.9800
C3 O2 1.182(10)
C3 C4 1.538(11)
C3 Pt 2.009(6)
C4 H4 0.9800
C4 H6 0.9800
C4 H5 0.9800
C5 N1 1.351(9)
C5 C6 1.386(10)
C5 H7 0.9500
C6 C7 1.379(10)
C6 H8 0.9500
C7 C8 1.368(10)
C7 H9 0.9500
C8 C9 1.381(8)
C8 H10 0.9500
C9 N1 1.344(7)
C9 C10 1.522(8)
C10 O3 1.433(5)
C10 C11 1.533(8)
C10 C16 1.551(7)
C11 N2 1.371(7)
C11 C12 1.382(7)
C12 C13 1.361(8)
C12 H11 0.9500
C13 C14 1.400(8)
C13 H12 0.9500
C14 C15 1.391(8)
C14 H13 0.9500
C15 N2 1.325(8)
C15 H14 0.9500
C16 C17 1.342(8)
C16 N3 1.358(9)
C17 C18 1.419(12)
C17 H15 0.9500
C18 C19 1.388(16)
C18 H16 0.9500
C19 C20 1.320(15)
C19 H17 0.9500
C20 N3 1.339(11)
C20 H18 0.9500
C21 O3 1.422(8)
C21 C22 1.471(10)
C21 H19 0.9900
C21 H20 0.9900
C22 H23 0.9800
C22 H22 0.9800
C22 H21 0.9800
N1 Pt 2.143(4)
N2 Pt 2.157(4)

loop_
_geom_torsion_atom_site_label_1
_geom_torsion_atom_site_label_2
_geom_torsion_atom_site_label_3
_geom_torsion_atom_site_label_4
_geom_torsion
N1 C5 C6 C7 -1.8(13)
C5 C6 C7 C8 0.7(13)
C6 C7 C8 C9 0.4(13)
C7 C8 C9 N1 -0.7(12)
C7 C8 C9 C10 -175.6(7)
N1 C9 C10 O3 177.4(5)
C8 C9 C10 O3 -7.5(8)
N1 C9 C10 C11 -69.0(6)
C8 C9 C10 C11 106.2(6)
N1 C9 C10 C16 53.7(7)
C8 C9 C10 C16 -131.1(6)
O3 C10 C11 N2 -175.2(5)
C9 C10 C11 N2 67.8(6)
C16 C10 C11 N2 -58.0(6)
O3 C10 C11 C12 8.6(7)
C9 C10 C11 C12 -108.3(6)
C16 C10 C11 C12 125.9(5)
N2 C11 C12 C13 3.4(9)
C10 C11 C12 C13 179.4(5)
C11 C12 C13 C14 -0.3(9)
C12 C13 C14 C15 -2.0(9)
C13 C14 C15 N2 1.4(10)
O3 C10 C16 C17 -98.2(6)
C9 C10 C16 C17 26.1(6)
C11 C10 C16 C17 147.0(5)
O3 C10 C16 N3 73.6(6)
C9 C10 C16 N3 -162.2(5)
C11 C10 C16 N3 -41.3(6)
N3 C16 C17 C18 2.8(9)
C10 C16 C17 C18 173.6(5)
C16 C17 C18 C19 -2.1(10)
C17 C18 C19 C20 2.3(12)
C18 C19 C20 N3 -3.0(14)
C8 C9 N1 C5 -0.3(10)
C10 C9 N1 C5 174.8(6)
C8 C9 N1 Pt -167.7(5)
C10 C9 N1 Pt 7.5(8)
C6 C5 N1 C9 1.6(11)
C6 C5 N1 Pt 169.2(6)
C14 C15 N2 C11 1.6(9)
C14 C15 N2 Pt -172.2(5)
C12 C11 N2 C15 -4.1(9)
C10 C11 N2 C15 179.7(5)
C12 C11 N2 Pt 169.8(4)
C10 C11 N2 Pt -6.5(7)
C19 C20 N3 C16 3.4(12)
C17 C16 N3 C20 -3.4(9)
C10 C16 N3 C20 -174.7(5)
C22 C21 O3 C10 164.3(6)
C9 C10 O3 C21 -79.5(6)
C11 C10 O3 C21 165.8(5)
C16 C10 O3 C21 47.8(7)
O1 C1 Pt C3 -75.7(6)
C2 C1 Pt C3 110.3(7)
O1 C1 Pt N2 99.0(6)
C2 C1 Pt N2 -75.0(5)
O2 C3 Pt C1 115.6(8)
C4 C3 Pt C1 -68.0(6)
O2 C3 Pt N1 -64.5(7)
C4 C3 Pt N1 111.9(7)
C9 N1 Pt C3 -148.0(7)
C5 N1 Pt C3 44.8(5)
C9 N1 Pt N2 37.4(5)
C5 N1 Pt N2 -129.9(7)
C15 N2 Pt C1 -44.1(4)
C11 N2 Pt C1 142.2(7)
C15 N2 Pt N1 136.3(6)
C11 N2 Pt N1 -37.5(4)
